data_4117497
loop_
_publ_author_name
'Akiko Yagi'
'Yasutomo Segawa'
'Kenichiro Itami'

_publ_section_title
;
 Synthesis and Properties of [9]Cyclo-1,4-naphthylene: A \p-Extended
 Carbon Nanoring
;
_journal_name_full 'Journal of the American Chemical Society'
_journal_page_first 2962
_journal_page_last 2965
_journal_paper_doi 10.1021/ja300001g
_journal_volume 134
_journal_year 2012
_chemical_formula_sum 'C32 H24 Br2 O2'
_chemical_formula_weight 600.33
_chemical_name_systematic
; 
 ? 
;
_space_group_IT_number 2
_symmetry_cell_setting triclinic
_symmetry_space_group_name_Hall '-P 1'
_symmetry_space_group_name_H-M 'P -1'
_atom_sites_solution_hydrogens geom
_atom_sites_solution_primary direct
_atom_sites_solution_secondary difmap
_audit_creation_method SHELXL-97
_cell_angle_alpha 68.140(5)
_cell_angle_beta 83.629(6)
_cell_angle_gamma 76.933(6)
_cell_formula_units_Z 2
_cell_length_a 7.5571(11)
_cell_length_b 12.8797(16)
_cell_length_c 14.111(2)
_cell_measurement_reflns_used 3244
_cell_measurement_temperature 103(2)
_cell_measurement_theta_max 25.3491
_cell_measurement_theta_min 3.1121
_cell_volume 1241.2(3)
_computing_cell_refinement 'RIGAKU CrystalClear'
_computing_data_collection 'RIGAKU CrystalClear'
_computing_data_reduction 'RIGAKU CrystalClear'
_computing_molecular_graphics ORTEP-III
_computing_structure_refinement 'SHELXL-97 (Sheldrick, 1997)'
_computing_structure_solution SIR-97
_diffrn_ambient_temperature 103(2)
_diffrn_measured_fraction_theta_full 0.979
_diffrn_measured_fraction_theta_max 0.979
_diffrn_measurement_device_type
;
Saturn70 CCD (4x4 bin mode) with MicroMax-007
;
_diffrn_radiation_monochromator graphite
_diffrn_radiation_source 'fine-focus sealed tube'
_diffrn_radiation_type MoK\a
_diffrn_radiation_wavelength 0.71070
_diffrn_reflns_av_R_equivalents 0.0239
_diffrn_reflns_av_sigmaI/netI 0.0374
_diffrn_reflns_limit_h_max 8
_diffrn_reflns_limit_h_min -8
_diffrn_reflns_limit_k_max 12
_diffrn_reflns_limit_k_min -15
_diffrn_reflns_limit_l_max 16
_diffrn_reflns_limit_l_min -16
_diffrn_reflns_number 8344
_diffrn_reflns_theta_full 25.00
_diffrn_reflns_theta_max 25.00
_diffrn_reflns_theta_min 3.11
_exptl_absorpt_coefficient_mu 3.295
_exptl_absorpt_correction_T_max 0.7341
_exptl_absorpt_correction_T_min 0.6378
_exptl_absorpt_correction_type multi-scan
_exptl_absorpt_process_details 'Jacobson, R. (1998) Private communication'
_exptl_crystal_colour Colorless
_exptl_crystal_density_diffrn 1.606
_exptl_crystal_description Block
_exptl_crystal_F_000 604
_exptl_crystal_size_max 0.15
_exptl_crystal_size_mid 0.15
_exptl_crystal_size_min 0.10
_refine_diff_density_max 0.346
_refine_diff_density_min -0.357
_refine_diff_density_rms 0.064
_refine_ls_extinction_method none
_refine_ls_goodness_of_fit_ref 1.031
_refine_ls_hydrogen_treatment constr
_refine_ls_matrix_type full
_refine_ls_number_parameters 327
_refine_ls_number_reflns 4263
_refine_ls_number_restraints 0
_refine_ls_restrained_S_all 1.031
_refine_ls_R_factor_all 0.0322
_refine_ls_R_factor_gt 0.0244
_refine_ls_shift/su_max 0.001
_refine_ls_shift/su_mean 0.000
_refine_ls_structure_factor_coef Fsqd
_refine_ls_weighting_details 'calc w=1/[\s^2^(Fo^2^)+(0.0307P)^2^+0.0000P] where P=(Fo^2^+2Fc^2^)/3'
_refine_ls_weighting_scheme calc
_refine_ls_wR_factor_gt 0.0561
_refine_ls_wR_factor_ref 0.0588
_reflns_number_gt 3509
_reflns_number_total 4263
_reflns_threshold_expression >2sigma(I)
_cod_data_source_file ja300001g_si_001_2.cif
_cod_data_source_block compound2
_cod_database_code 4117497

loop_
_symmetry_equiv_pos_as_xyz
'x, y, z'
'-x, -y, -z'

loop_
_atom_site_label
_atom_site_type_symbol
_atom_site_fract_x
_atom_site_fract_y
_atom_site_fract_z
_atom_site_U_iso_or_equiv
_atom_site_adp_type
_atom_site_occupancy
_atom_site_symmetry_multiplicity
_atom_site_calc_flag
_atom_site_refinement_flags
C1 C 0.0303(3) 0.28823(19) 0.15522(17) 0.0126(5) Uani 1 1 d .
C2 C 0.0058(3) 0.18377(18) 0.24792(17) 0.0111(5) Uani 1 1 d .
H1 H -0.0952 0.1922 0.2928 0.013 Uiso 1 1 calc R
C3 C 0.1138(3) 0.08206(19) 0.27119(17) 0.0126(5) Uani 1 1 d .
H2 H 0.0878 0.0245 0.3334 0.015 Uiso 1 1 calc R
C4 C 0.2740(3) 0.04971(18) 0.20781(17) 0.0123(5) Uani 1 1 d .
C5 C 0.2959(3) 0.15030(18) 0.10884(17) 0.0114(5) Uani 1 1 d .
C6 C 0.1738(3) 0.25488(19) 0.08086(17) 0.0126(5) Uani 1 1 d .
C7 C 0.1867(3) 0.33433(19) -0.01826(17) 0.0150(5) Uani 1 1 d .
H3 H 0.1006 0.4043 -0.0392 0.018 Uiso 1 1 calc R
C8 C 0.3226(3) 0.3122(2) -0.08574(17) 0.0167(5) Uani 1 1 d .
H4 H 0.3289 0.3666 -0.1529 0.020 Uiso 1 1 calc R
C9 C 0.4509(3) 0.2104(2) -0.05602(18) 0.0170(5) Uani 1 1 d .
H5 H 0.5477 0.1969 -0.1018 0.020 Uiso 1 1 calc R
C10 C 0.4371(3) 0.1290(2) 0.04040(18) 0.0156(5) Uani 1 1 d .
H6 H 0.5228 0.0589 0.0604 0.019 Uiso 1 1 calc R
O1 O -0.1402(2) 0.34577(13) 0.10518(12) 0.0146(4) Uani 1 1 d .
C11 C -0.2255(3) 0.2769(2) 0.07212(19) 0.0211(6) Uani 1 1 d .
H7 H -0.1455 0.2512 0.0222 0.032 Uiso 1 1 calc R
H8 H -0.3409 0.3220 0.0406 0.032 Uiso 1 1 calc R
H9 H -0.2485 0.2104 0.1310 0.032 Uiso 1 1 calc R
O2 O 0.2398(2) -0.04155(13) 0.17984(12) 0.0165(4) Uani 1 1 d .
C12 C 0.0812(3) -0.0156(2) 0.1223(2) 0.0242(6) Uani 1 1 d .
H10 H -0.0270 0.0033 0.1625 0.036 Uiso 1 1 calc R
H11 H 0.0732 -0.0820 0.1060 0.036 Uiso 1 1 calc R
H12 H 0.0886 0.0496 0.0588 0.036 Uiso 1 1 calc R
C13 C 0.0813(3) 0.37899(18) 0.18934(17) 0.0114(5) Uani 1 1 d .
C14 C 0.2430(3) 0.41569(18) 0.15595(17) 0.0135(5) Uani 1 1 d .
H13 H 0.3206 0.3855 0.1106 0.016 Uiso 1 1 calc R
C15 C 0.2978(3) 0.49571(19) 0.18606(18) 0.0157(5) Uani 1 1 d .
H14 H 0.4080 0.5209 0.1593 0.019 Uiso 1 1 calc R
C16 C 0.1926(3) 0.53654(19) 0.25340(17) 0.0139(5) Uani 1 1 d .
C17 C 0.0265(3) 0.50056(18) 0.29540(17) 0.0126(5) Uani 1 1 d .
C18 C -0.0785(3) 0.53767(19) 0.37050(17) 0.0149(5) Uani 1 1 d .
H15 H -0.0346 0.5848 0.3968 0.018 Uiso 1 1 calc R
C19 C -0.2412(3) 0.50720(19) 0.40585(18) 0.0184(6) Uani 1 1 d .
H16 H -0.3089 0.5315 0.4573 0.022 Uiso 1 1 calc R
C20 C -0.3080(3) 0.43958(19) 0.36560(18) 0.0162(5) Uani 1 1 d .
H17 H -0.4239 0.4209 0.3883 0.019 Uiso 1 1 calc R
C21 C -0.2092(3) 0.40016(19) 0.29429(17) 0.0147(5) Uani 1 1 d .
H18 H -0.2588 0.3555 0.2677 0.018 Uiso 1 1 calc R
C22 C -0.0331(3) 0.42458(18) 0.25876(17) 0.0121(5) Uani 1 1 d .
Br1 Br 0.26526(3) 0.64892(2) 0.289776(19) 0.02042(8) Uani 1 1 d .
C23 C 0.4489(3) -0.00426(19) 0.26899(17) 0.0127(5) Uani 1 1 d .
C24 C 0.5408(3) -0.1112(2) 0.27394(18) 0.0186(6) Uani 1 1 d .
H19 H 0.4977 -0.1480 0.2367 0.022 Uiso 1 1 calc R
C25 C 0.6972(3) -0.1680(2) 0.33258(18) 0.0198(6) Uani 1 1 d .
H20 H 0.7608 -0.2404 0.3320 0.024 Uiso 1 1 calc R
C26 C 0.7565(3) -0.11902(19) 0.38980(17) 0.0146(5) Uani 1 1 d .
C27 C 0.6694(3) -0.00899(18) 0.38918(17) 0.0123(5) Uani 1 1 d .
C28 C 0.7237(3) 0.04246(19) 0.45130(17) 0.0133(5) Uani 1 1 d .
H21 H 0.8239 0.0031 0.4946 0.016 Uiso 1 1 calc R
C29 C 0.6339(3) 0.14784(19) 0.44988(17) 0.0143(5) Uani 1 1 d .
H22 H 0.6694 0.1802 0.4935 0.017 Uiso 1 1 calc R
C30 C 0.4890(3) 0.2082(2) 0.38389(17) 0.0140(5) Uani 1 1 d .
H23 H 0.4292 0.2824 0.3816 0.017 Uiso 1 1 calc R
C31 C 0.4334(3) 0.16110(19) 0.32305(17) 0.0136(5) Uani 1 1 d .
H24 H 0.3365 0.2039 0.2781 0.016 Uiso 1 1 calc R
C32 C 0.5165(3) 0.05003(19) 0.32510(17) 0.0111(5) Uani 1 1 d .
Br2 Br 0.95750(3) -0.20445(2) 0.474604(18) 0.01860(8) Uani 1 1 d .

loop_
_atom_site_aniso_label
_atom_site_aniso_U_11
_atom_site_aniso_U_22
_atom_site_aniso_U_33
_atom_site_aniso_U_23
_atom_site_aniso_U_13
_atom_site_aniso_U_12
C1 0.0128(12) 0.0096(12) 0.0129(12) -0.0019(10) -0.0023(10) -0.0003(10)
C2 0.0132(12) 0.0133(12) 0.0094(12) -0.0053(10) 0.0013(10) -0.0064(10)
C3 0.0157(12) 0.0138(12) 0.0096(12) -0.0037(10) -0.0025(10) -0.0056(10)
C4 0.0178(13) 0.0090(12) 0.0118(12) -0.0057(9) -0.0038(10) -0.0012(10)
C5 0.0144(12) 0.0114(12) 0.0101(12) -0.0036(9) -0.0027(10) -0.0049(10)
C6 0.0116(12) 0.0135(12) 0.0132(12) -0.0045(10) -0.0011(10) -0.0038(10)
C7 0.0169(13) 0.0128(12) 0.0132(12) -0.0033(10) -0.0020(10) -0.0004(10)
C8 0.0225(14) 0.0182(13) 0.0089(12) -0.0021(10) -0.0014(10) -0.0073(11)
C9 0.0165(13) 0.0238(14) 0.0141(13) -0.0106(11) 0.0018(10) -0.0054(11)
C10 0.0161(13) 0.0170(13) 0.0173(13) -0.0096(10) -0.0028(10) -0.0035(10)
O1 0.0120(8) 0.0150(9) 0.0159(9) -0.0048(7) -0.0042(7) -0.0002(7)
C11 0.0206(14) 0.0245(14) 0.0210(14) -0.0106(11) -0.0065(11) -0.0032(11)
O2 0.0201(9) 0.0116(8) 0.0206(9) -0.0079(7) -0.0083(7) -0.0015(7)
C12 0.0270(15) 0.0190(14) 0.0298(15) -0.0102(12) -0.0153(12) -0.0014(11)
C13 0.0126(12) 0.0079(11) 0.0100(12) 0.0007(9) -0.0019(10) -0.0009(9)
C14 0.0134(12) 0.0123(12) 0.0122(12) -0.0035(10) 0.0020(10) -0.0002(10)
C15 0.0152(12) 0.0128(12) 0.0160(13) -0.0006(10) 0.0002(10) -0.0048(10)
C16 0.0171(13) 0.0098(12) 0.0147(12) -0.0031(10) -0.0039(10) -0.0026(10)
C17 0.0126(12) 0.0084(11) 0.0124(12) 0.0006(9) -0.0023(10) -0.0002(9)
C18 0.0182(13) 0.0096(12) 0.0163(13) -0.0040(10) -0.0003(11) -0.0028(10)
C19 0.0210(14) 0.0138(13) 0.0190(14) -0.0071(11) 0.0021(11) 0.0003(11)
C20 0.0138(12) 0.0132(12) 0.0190(13) -0.0033(10) 0.0018(10) -0.0026(10)
C21 0.0132(12) 0.0117(12) 0.0168(13) -0.0032(10) -0.0009(10) -0.0012(10)
C22 0.0153(12) 0.0072(11) 0.0102(12) 0.0010(9) -0.0016(10) -0.0013(10)
Br1 0.02205(15) 0.01889(15) 0.02552(15) -0.01185(11) 0.00353(11) -0.00961(11)
C23 0.0151(12) 0.0127(12) 0.0089(12) -0.0011(9) -0.0008(10) -0.0043(10)
C24 0.0232(14) 0.0168(13) 0.0184(13) -0.0098(11) -0.0068(11) -0.0003(11)
C25 0.0200(14) 0.0164(13) 0.0221(14) -0.0089(11) -0.0053(11) 0.0039(11)
C26 0.0109(12) 0.0156(12) 0.0127(12) -0.0015(10) -0.0040(10) 0.0015(10)
C27 0.0120(12) 0.0123(12) 0.0104(12) -0.0008(10) 0.0028(10) -0.0052(10)
C28 0.0111(12) 0.0177(13) 0.0115(12) -0.0032(10) -0.0006(10) -0.0069(10)
C29 0.0169(13) 0.0179(13) 0.0111(12) -0.0068(10) 0.0019(10) -0.0081(10)
C30 0.0145(12) 0.0132(12) 0.0160(13) -0.0061(10) 0.0031(10) -0.0063(10)
C31 0.0124(12) 0.0122(12) 0.0127(12) 0.0002(10) -0.0034(10) -0.0025(10)
C32 0.0090(11) 0.0125(12) 0.0100(12) -0.0018(9) 0.0033(10) -0.0040(9)
Br2 0.01485(13) 0.01810(14) 0.01960(14) -0.00460(10) -0.00673(10) 0.00234(10)

loop_
_atom_type_symbol
_atom_type_description
_atom_type_scat_dispersion_real
_atom_type_scat_dispersion_imag
_atom_type_scat_source
C C 0.0033 0.0016 'International Tables Vol C Tables 4.2.6.8 and 6.1.1.4'
H H 0.0000 0.0000 'International Tables Vol C Tables 4.2.6.8 and 6.1.1.4'
O O 0.0106 0.0060 'International Tables Vol C Tables 4.2.6.8 and 6.1.1.4'
Br Br -0.2901 2.4595 'International Tables Vol C Tables 4.2.6.8 and 6.1.1.4'

loop_
_geom_angle_atom_site_label_1
_geom_angle_atom_site_label_2
_geom_angle_atom_site_label_3
_geom_angle
O1 C1 C2 110.82(17)
O1 C1 C6 110.67(18)
C2 C1 C6 110.49(18)
O1 C1 C13 103.40(17)
C2 C1 C13 110.01(18)
C6 C1 C13 111.27(18)
C3 C2 C1 125.2(2)
C3 C2 H1 117.4
C1 C2 H1 117.4
C2 C3 C4 125.6(2)
C2 C3 H2 117.2
C4 C3 H2 117.2
O2 C4 C3 107.60(17)
O2 C4 C5 107.77(18)
C3 C4 C5 111.14(18)
O2 C4 C23 103.83(17)
C3 C4 C23 112.56(18)
C5 C4 C23 113.40(18)
C6 C5 C10 120.0(2)
C6 C5 C4 123.1(2)
C10 C5 C4 116.6(2)
C5 C6 C7 118.9(2)
C5 C6 C1 122.61(19)
C7 C6 C1 118.4(2)
C8 C7 C6 120.8(2)
C8 C7 H3 119.6
C6 C7 H3 119.6
C7 C8 C9 120.4(2)
C7 C8 H4 119.8
C9 C8 H4 119.8
C10 C9 C8 119.8(2)
C10 C9 H5 120.1
C8 C9 H5 120.1
C9 C10 C5 120.0(2)
C9 C10 H6 120.0
C5 C10 H6 120.0
C11 O1 C1 114.99(17)
O1 C11 H7 109.5
O1 C11 H8 109.5
H7 C11 H8 109.5
O1 C11 H9 109.5
H7 C11 H9 109.5
H8 C11 H9 109.5
C12 O2 C4 116.29(18)
O2 C12 H10 109.5
O2 C12 H11 109.5
H10 C12 H11 109.5
O2 C12 H12 109.5
H10 C12 H12 109.5
H11 C12 H12 109.5
C14 C13 C22 117.8(2)
C14 C13 C1 120.4(2)
C22 C13 C1 121.78(19)
C13 C14 C15 122.9(2)
C13 C14 H13 118.6
C15 C14 H13 118.6
C16 C15 C14 119.5(2)
C16 C15 H14 120.3
C14 C15 H14 120.3
C15 C16 C17 121.9(2)
C15 C16 Br1 118.81(17)
C17 C16 Br1 119.25(17)
C18 C17 C16 122.1(2)
C18 C17 C22 120.1(2)
C16 C17 C22 117.8(2)
C19 C18 C17 121.3(2)
C19 C18 H15 119.3
C17 C18 H15 119.3
C18 C19 C20 119.4(2)
C18 C19 H16 120.3
C20 C19 H16 120.3
C21 C20 C19 121.1(2)
C21 C20 H17 119.5
C19 C20 H17 119.5
C20 C21 C22 121.6(2)
C20 C21 H18 119.2
C22 C21 H18 119.2
C21 C22 C17 116.2(2)
C21 C22 C13 123.9(2)
C17 C22 C13 119.98(19)
C24 C23 C32 118.1(2)
C24 C23 C4 119.2(2)
C32 C23 C4 122.7(2)
C23 C24 C25 122.2(2)
C23 C24 H19 118.9
C25 C24 H19 118.9
C26 C25 C24 119.8(2)
C26 C25 H20 120.1
C24 C25 H20 120.1
C25 C26 C27 121.5(2)
C25 C26 Br2 117.82(18)
C27 C26 Br2 120.61(17)
C28 C27 C26 122.8(2)
C28 C27 C32 119.3(2)
C26 C27 C32 117.9(2)
C29 C28 C27 121.0(2)
C29 C28 H21 119.5
C27 C28 H21 119.5
C28 C29 C30 119.9(2)
C28 C29 H22 120.0
C30 C29 H22 120.0
C31 C30 C29 120.5(2)
C31 C30 H23 119.8
C29 C30 H23 119.8
C30 C31 C32 121.8(2)
C30 C31 H24 119.1
C32 C31 H24 119.1
C31 C32 C23 122.2(2)
C31 C32 C27 117.4(2)
C23 C32 C27 120.3(2)

loop_
_geom_bond_atom_site_label_1
_geom_bond_atom_site_label_2
_geom_bond_distance
C1 O1 1.445(3)
C1 C2 1.518(3)
C1 C6 1.528(3)
C1 C13 1.553(3)
C2 C3 1.321(3)
C2 H1 0.9500
C3 C4 1.499(3)
C3 H2 0.9500
C4 O2 1.452(3)
C4 C5 1.535(3)
C4 C23 1.538(3)
C5 C6 1.394(3)
C5 C10 1.408(3)
C6 C7 1.401(3)
C7 C8 1.377(3)
C7 H3 0.9500
C8 C9 1.393(3)
C8 H4 0.9500
C9 C10 1.385(3)
C9 H5 0.9500
C10 H6 0.9500
O1 C11 1.433(3)
C11 H7 0.9800
C11 H8 0.9800
C11 H9 0.9800
O2 C12 1.429(3)
C12 H10 0.9800
C12 H11 0.9800
C12 H12 0.9800
C13 C14 1.381(3)
C13 C22 1.436(3)
C14 C15 1.404(3)
C14 H13 0.9500
C15 C16 1.352(3)
C15 H14 0.9500
C16 C17 1.426(3)
C16 Br1 1.907(2)
C17 C18 1.414(3)
C17 C22 1.434(3)
C18 C19 1.360(3)
C18 H15 0.9500
C19 C20 1.403(3)
C19 H16 0.9500
C20 C21 1.368(3)
C20 H17 0.9500
C21 C22 1.430(3)
C21 H18 0.9500
C23 C24 1.375(3)
C23 C32 1.429(3)
C24 C25 1.411(3)
C24 H19 0.9500
C25 C26 1.356(3)
C25 H20 0.9500
C26 C27 1.419(3)
C26 Br2 1.902(2)
C27 C28 1.418(3)
C27 C32 1.433(3)
C28 C29 1.367(3)
C28 H21 0.9500
C29 C30 1.404(3)
C29 H22 0.9500
C30 C31 1.366(3)
C30 H23 0.9500
C31 C32 1.417(3)
C31 H24 0.9500

loop_
_geom_torsion_atom_site_label_1
_geom_torsion_atom_site_label_2
_geom_torsion_atom_site_label_3
_geom_torsion_atom_site_label_4
_geom_torsion
O1 C1 C2 C3 134.4(2)
C6 C1 C2 C3 11.4(3)
C13 C1 C2 C3 -111.9(2)
C1 C2 C3 C4 -3.4(4)
C2 C3 C4 O2 -119.2(2)
C2 C3 C4 C5 -1.4(3)
C2 C3 C4 C23 127.0(2)
O2 C4 C5 C6 114.1(2)
C3 C4 C5 C6 -3.6(3)
C23 C4 C5 C6 -131.6(2)
O2 C4 C5 C10 -59.5(2)
C3 C4 C5 C10 -177.21(19)
C23 C4 C5 C10 54.8(3)
C10 C5 C6 C7 4.4(3)
C4 C5 C6 C7 -169.0(2)
C10 C5 C6 C1 -173.4(2)
C4 C5 C6 C1 13.2(3)
O1 C1 C6 C5 -139.1(2)
C2 C1 C6 C5 -16.0(3)
C13 C1 C6 C5 106.5(2)
O1 C1 C6 C7 43.1(3)
C2 C1 C6 C7 166.2(2)
C13 C1 C6 C7 -71.3(3)
C5 C6 C7 C8 -3.0(3)
C1 C6 C7 C8 174.9(2)
C6 C7 C8 C9 -0.6(3)
C7 C8 C9 C10 2.8(4)
C8 C9 C10 C5 -1.4(3)
C6 C5 C10 C9 -2.3(3)
C4 C5 C10 C9 171.6(2)
C2 C1 O1 C11 -57.9(2)
C6 C1 O1 C11 65.1(2)
C13 C1 O1 C11 -175.70(17)
C3 C4 O2 C12 59.8(2)
C5 C4 O2 C12 -60.1(2)
C23 C4 O2 C12 179.32(18)
O1 C1 C13 C14 -121.4(2)
C2 C1 C13 C14 120.2(2)
C6 C1 C13 C14 -2.6(3)
O1 C1 C13 C22 60.8(2)
C2 C1 C13 C22 -57.6(3)
C6 C1 C13 C22 179.58(19)
C22 C13 C14 C15 -0.7(3)
C1 C13 C14 C15 -178.6(2)
C13 C14 C15 C16 2.4(3)
C14 C15 C16 C17 0.1(3)
C14 C15 C16 Br1 -177.92(16)
C15 C16 C17 C18 176.1(2)
Br1 C16 C17 C18 -5.9(3)
C15 C16 C17 C22 -4.1(3)
Br1 C16 C17 C22 173.93(16)
C16 C17 C18 C19 176.6(2)
C22 C17 C18 C19 -3.2(3)
C17 C18 C19 C20 -1.3(3)
C18 C19 C20 C21 2.5(3)
C19 C20 C21 C22 0.9(3)
C20 C21 C22 C17 -5.2(3)
C20 C21 C22 C13 175.6(2)
C18 C17 C22 C21 6.3(3)
C16 C17 C22 C21 -173.5(2)
C18 C17 C22 C13 -174.5(2)
C16 C17 C22 C13 5.7(3)
C14 C13 C22 C21 175.7(2)
C1 C13 C22 C21 -6.4(3)
C14 C13 C22 C17 -3.4(3)
C1 C13 C22 C17 174.46(19)
O2 C4 C23 C24 7.2(3)
C3 C4 C23 C24 123.3(2)
C5 C4 C23 C24 -109.4(2)
O2 C4 C23 C32 -169.94(19)
C3 C4 C23 C32 -53.9(3)
C5 C4 C23 C32 73.4(3)
C32 C23 C24 C25 0.4(3)
C4 C23 C24 C25 -176.9(2)
C23 C24 C25 C26 2.8(4)
C24 C25 C26 C27 -2.7(4)
C24 C25 C26 Br2 175.61(18)
C25 C26 C27 C28 177.3(2)
Br2 C26 C27 C28 -0.9(3)
C25 C26 C27 C32 -0.6(3)
Br2 C26 C27 C32 -178.80(15)
C26 C27 C28 C29 -178.8(2)
C32 C27 C28 C29 -0.9(3)
C27 C28 C29 C30 -1.9(3)
C28 C29 C30 C31 1.9(3)
C29 C30 C31 C32 1.0(3)
C30 C31 C32 C23 174.1(2)
C30 C31 C32 C27 -3.7(3)
C24 C23 C32 C31 178.6(2)
C4 C23 C32 C31 -4.2(3)
C24 C23 C32 C27 -3.6(3)
C4 C23 C32 C27 173.55(19)
C28 C27 C32 C31 3.6(3)
C26 C27 C32 C31 -178.40(19)
C28 C27 C32 C23 -174.2(2)
C26 C27 C32 C23 3.8(3)
